data_7014518
loop_
_publ_author_name
'Banerjee, Sambuddha'
'Nandy, Madhusudan'
'Sen, Soma'
'Mandal, Sandip'
'Rosair, Georgina M.'
'Slawin, Alexandra M. Z.'
'G\'omez Garc\'ia, Carlos J'
'Clemente-Juan, Juan M'
'Zangrando, Ennio'
'Guidolin, Nicol'
'Mitra, Samiran'

_publ_section_title
;
 Isolation of four new Co(II)/Co(III) and Ni(II) complexes with a
 pentadentate Schiff base ligand: syntheses, structural descriptions
 and magnetic studies.
;
_journal_issue 8
_journal_name_full 'Dalton transactions (Cambridge, England : 2003)'
_journal_page_first 1652
_journal_page_last 1661
_journal_paper_doi 10.1039/c0dt00923g
_journal_volume 40
_journal_year 2011
_chemical_formula_sum 'C40 H52 N4 Ni4 O12'
_chemical_formula_weight 1015.70
_space_group_IT_number 14
_symmetry_cell_setting monoclinic
_symmetry_space_group_name_Hall '-P 2ybc'
_symmetry_space_group_name_H-M 'P 1 21/c 1'
_atom_sites_solution_hydrogens geom
_atom_sites_solution_primary direct
_atom_sites_solution_secondary difmap
_audit_creation_method SHELXL-97
_cell_angle_alpha 90.00
_cell_angle_beta 90.676(15)
_cell_angle_gamma 90.00
_cell_formula_units_Z 2
_cell_length_a 10.347(5)
_cell_length_b 9.598(4)
_cell_length_c 22.172(11)
_cell_measurement_reflns_used 5891
_cell_measurement_temperature 100(2)
_cell_measurement_theta_max 24.47
_cell_measurement_theta_min 2.68
_cell_volume 2201.8(18)
_computing_cell_refinement 'Bruker SAINT'
_computing_data_collection 'Bruker APEX2'
_computing_data_reduction 'Bruker SAINT'
_computing_molecular_graphics 'Bruker SHELXTL'
_computing_publication_material 'Bruker SHELXTL'
_computing_structure_refinement 'SHELXL-97 (Sheldrick, 1997)'
_computing_structure_solution 'SHELXS-97 (Sheldrick, 1990)'
_diffrn_ambient_temperature 100(2)
_diffrn_measured_fraction_theta_full 0.999
_diffrn_measured_fraction_theta_max 0.997
_diffrn_measurement_device_type 'Bruker APEX-II CCD'
_diffrn_measurement_method '\f and \w scans'
_diffrn_radiation_monochromator graphite
_diffrn_radiation_source 'fine-focus sealed tube'
_diffrn_radiation_type MoK\a
_diffrn_radiation_wavelength 0.71073
_diffrn_reflns_av_R_equivalents 0.0853
_diffrn_reflns_av_sigmaI/netI 0.0639
_diffrn_reflns_limit_h_max 12
_diffrn_reflns_limit_h_min -12
_diffrn_reflns_limit_k_max 11
_diffrn_reflns_limit_k_min -11
_diffrn_reflns_limit_l_max 27
_diffrn_reflns_limit_l_min -27
_diffrn_reflns_number 33350
_diffrn_reflns_theta_full 25.00
_diffrn_reflns_theta_max 25.80
_diffrn_reflns_theta_min 2.31
_diffrn_standards_number 0
_exptl_absorpt_coefficient_mu 1.748
_exptl_absorpt_correction_T_max 0.7438
_exptl_absorpt_correction_T_min 0.5273
_exptl_absorpt_correction_type multi-scan
_exptl_absorpt_process_details 'SADABS (Bruker, 2008)'
_exptl_crystal_colour green
_exptl_crystal_density_diffrn 1.532
_exptl_crystal_density_method 'not measured'
_exptl_crystal_description plate
_exptl_crystal_F_000 1056
_exptl_crystal_size_max 0.42
_exptl_crystal_size_mid 0.22
_exptl_crystal_size_min 0.18
_refine_diff_density_max 0.582
_refine_diff_density_min -0.781
_refine_diff_density_rms 0.124
_refine_ls_extinction_method none
_refine_ls_goodness_of_fit_ref 1.041
_refine_ls_hydrogen_treatment mixed
_refine_ls_matrix_type full
_refine_ls_number_parameters 286
_refine_ls_number_reflns 4222
_refine_ls_number_restraints 6
_refine_ls_restrained_S_all 1.041
_refine_ls_R_factor_all 0.0995
_refine_ls_R_factor_gt 0.0441
_refine_ls_shift/su_max 0.000
_refine_ls_shift/su_mean 0.000
_refine_ls_structure_factor_coef Fsqd
_refine_ls_weighting_details 'calc w=1/[\s^2^(Fo^2^)+(0.0700P)^2^+6.3030P] where P=(Fo^2^+2Fc^2^)/3'
_refine_ls_weighting_scheme calc
_refine_ls_wR_factor_gt 0.1064
_refine_ls_wR_factor_ref 0.1452
_reflns_number_gt 2744
_reflns_number_total 4222
_reflns_threshold_expression >2sigma(I)
_cod_data_source_file C0DT00923G.TXT
_cod_data_source_block x82660_0m
_cod_depositor_comments
;
The following automatic conversions were performed:
'_symmetry_cell_setting' value 'Monoclinic' changed to 'monoclinic'
according to '/home/saulius/struct/CIF-dictionaries/cif_core.dic'
dictionary named 'cif_core.dic' version 2.4.1 from 2010-06-29.

Automatic conversion script
Id: cif_fix_enum 1555 2011-01-17 13:19:09Z saulius 
;
_cod_original_cell_volume 2201.9(18)
_cod_original_sg_symbol_H-M P2(1)/c
_cod_database_code 7014518

loop_
_symmetry_equiv_pos_as_xyz
'x, y, z'
'-x, y+1/2, -z+1/2'
'-x, -y, -z'
'x, -y-1/2, z-1/2'

loop_
_atom_site_label
_atom_site_type_symbol
_atom_site_fract_x
_atom_site_fract_y
_atom_site_fract_z
_atom_site_U_iso_or_equiv
_atom_site_adp_type
_atom_site_occupancy
_atom_site_symmetry_multiplicity
_atom_site_calc_flag
_atom_site_refinement_flags
_atom_site_disorder_assembly
_atom_site_disorder_group
Ni1 Ni 0.07362(6) 0.38873(7) 0.46337(3) 0.01695(19) Uani 1 1 d . . .
Ni2 Ni 0.00867(6) 0.34247(7) 0.59810(3) 0.0181(2) Uani 1 1 d . . .
O1 O 0.1569(3) 0.5520(4) 0.42201(15) 0.0183(8) Uani 1 1 d . . .
O2 O -0.0876(3) 0.5085(4) 0.45334(16) 0.0172(8) Uani 1 1 d . . .
C1 C 0.2669(5) 0.5465(5) 0.3917(2) 0.0189(12) Uani 1 1 d . . .
C2 C 0.2901(5) 0.6432(6) 0.3462(2) 0.0210(12) Uani 1 1 d . . .
H2 H 0.2248 0.7098 0.3370 0.025 Uiso 1 1 calc R . .
C3 C 0.4037(5) 0.6470(6) 0.3135(3) 0.0260(13) Uani 1 1 d . . .
H3 H 0.4159 0.7157 0.2832 0.031 Uiso 1 1 calc R . .
O3 O 0.0275(4) 0.3034(4) 0.37576(17) 0.0231(9) Uani 1 1 d D . .
H31 H 0.094(4) 0.263(5) 0.360(2) 0.028 Uiso 1 1 d D . .
H32 H 0.007(5) 0.378(4) 0.351(2) 0.028 Uiso 1 1 d D . .
C4 C 0.4997(5) 0.5489(6) 0.3256(2) 0.0243(13) Uani 1 1 d . . .
H4 H 0.5771 0.5485 0.3030 0.029 Uiso 1 1 calc R . .
O4 O 0.0253(3) 0.4376(4) 0.67634(16) 0.0216(8) Uani 1 1 d . . .
C5 C 0.4812(5) 0.4520(6) 0.3709(2) 0.0226(12) Uani 1 1 d . . .
H5 H 0.5475 0.3861 0.3792 0.027 Uiso 1 1 calc R . .
O5 O 0.0070(3) 0.2351(4) 0.51851(16) 0.0186(8) Uani 1 1 d . . .
C6 C 0.3665(5) 0.4474(6) 0.4055(2) 0.0191(11) Uani 1 1 d . . .
O6 O 0.2455(4) 0.8628(4) 0.4672(2) 0.0354(11) Uani 1 1 d D . .
H61W H 0.287(5) 0.802(6) 0.444(3) 0.043 Uiso 1 1 d D . .
H62W H 0.166(4) 0.837(6) 0.478(3) 0.043 Uiso 1 1 d D . .
C7 C 0.3573(5) 0.3403(5) 0.4532(2) 0.0187(11) Uani 1 1 d . . .
N8 N 0.2468(4) 0.2954(4) 0.47170(19) 0.0177(9) Uani 1 1 d . . .
C9 C 0.2418(5) 0.1880(6) 0.5184(2) 0.0197(12) Uani 1 1 d . . .
H9A H 0.2705 0.2280 0.5575 0.024 Uiso 1 1 calc R . .
H9B H 0.3014 0.1112 0.5081 0.024 Uiso 1 1 calc R . .
C10 C 0.1033(5) 0.1303(5) 0.5243(2) 0.0180(11) Uani 1 1 d . . .
H10 H 0.0885 0.0587 0.4922 0.022 Uiso 1 1 calc R . .
C11 C 0.0934(5) 0.0598(6) 0.5860(2) 0.0212(12) Uani 1 1 d . . .
H11A H 0.0105 0.0090 0.5894 0.025 Uiso 1 1 calc R . .
H11B H 0.1653 -0.0070 0.5922 0.025 Uiso 1 1 calc R . .
N12 N 0.1010(4) 0.1740(4) 0.63111(19) 0.0177(9) Uani 1 1 d . . .
C13 C 0.1479(4) 0.1531(6) 0.6850(2) 0.0183(11) Uani 1 1 d . . .
C14 C 0.1695(5) 0.2701(5) 0.7260(2) 0.0191(12) Uani 1 1 d . . .
C15 C 0.2566(5) 0.2523(6) 0.7745(2) 0.0214(12) Uani 1 1 d . . .
H15 H 0.2970 0.1640 0.7793 0.026 Uiso 1 1 calc R . .
C16 C 0.2867(5) 0.3553(6) 0.8154(3) 0.0255(13) Uani 1 1 d . . .
H16 H 0.3473 0.3385 0.8471 0.031 Uiso 1 1 calc R . .
C17 C 0.2265(5) 0.4849(6) 0.8096(3) 0.0243(13) Uani 1 1 d . . .
H17 H 0.2439 0.5567 0.8380 0.029 Uiso 1 1 calc R . .
C18 C 0.1419(5) 0.5079(6) 0.7625(2) 0.0230(12) Uani 1 1 d . . .
H18 H 0.1028 0.5971 0.7590 0.028 Uiso 1 1 calc R . .
C19 C 0.1104(5) 0.4064(6) 0.7192(2) 0.0192(12) Uani 1 1 d . . .
C20 C 0.1831(5) 0.0083(6) 0.7062(3) 0.0261(13) Uani 1 1 d . . .
H20A H 0.1304 -0.0603 0.6843 0.039 Uiso 1 1 calc R . .
H20B H 0.1671 0.0004 0.7495 0.039 Uiso 1 1 calc R . .
H20C H 0.2748 -0.0091 0.6985 0.039 Uiso 1 1 calc R . .
C21 C 0.4816(5) 0.2858(6) 0.4815(3) 0.0272(14) Uani 1 1 d . . .
H21A H 0.4709 0.2767 0.5252 0.041 Uiso 1 1 calc R . .
H21B H 0.5522 0.3510 0.4733 0.041 Uiso 1 1 calc R . .
H21C H 0.5021 0.1945 0.4643 0.041 Uiso 1 1 calc R . .
C22 C -0.2080(5) 0.4469(6) 0.4340(3) 0.0238(12) Uani 1 1 d . . .
H22A H -0.2778 0.5151 0.4383 0.036 Uiso 1 1 calc R . .
H22B H -0.2263 0.3651 0.4590 0.036 Uiso 1 1 calc R . .
H22C H -0.2018 0.4185 0.3917 0.036 Uiso 1 1 calc R . .

loop_
_atom_site_aniso_label
_atom_site_aniso_U_11
_atom_site_aniso_U_22
_atom_site_aniso_U_33
_atom_site_aniso_U_23
_atom_site_aniso_U_13
_atom_site_aniso_U_12
Ni1 0.0066(3) 0.0198(4) 0.0244(4) 0.0007(3) -0.0003(3) -0.0009(3)
Ni2 0.0093(3) 0.0194(4) 0.0257(4) 0.0020(3) 0.0002(3) 0.0005(3)
O1 0.0079(17) 0.021(2) 0.026(2) 0.0013(16) 0.0020(15) -0.0009(14)
O2 0.0040(16) 0.020(2) 0.028(2) 0.0010(16) -0.0010(14) -0.0006(14)
C1 0.010(3) 0.020(3) 0.026(3) -0.004(2) -0.001(2) -0.002(2)
C2 0.012(3) 0.023(3) 0.028(3) -0.001(2) -0.001(2) 0.003(2)
C3 0.015(3) 0.033(3) 0.030(3) 0.005(3) 0.004(2) -0.005(2)
O3 0.016(2) 0.023(2) 0.031(2) -0.0025(17) 0.0009(17) 0.0030(16)
C4 0.012(3) 0.033(3) 0.028(3) -0.001(3) 0.005(2) -0.006(2)
O4 0.0166(19) 0.024(2) 0.025(2) 0.0006(16) -0.0009(16) 0.0042(15)
C5 0.007(2) 0.028(3) 0.033(3) -0.002(3) -0.002(2) -0.003(2)
O5 0.0080(17) 0.018(2) 0.030(2) -0.0007(15) 0.0008(15) 0.0001(14)
C6 0.006(2) 0.026(3) 0.026(3) 0.001(2) 0.000(2) -0.007(2)
O6 0.018(2) 0.029(3) 0.060(3) -0.007(2) 0.006(2) 0.0016(18)
C7 0.007(2) 0.023(3) 0.027(3) -0.004(2) -0.004(2) 0.000(2)
N8 0.011(2) 0.019(2) 0.023(2) 0.0007(19) -0.0019(18) -0.0013(17)
C9 0.008(2) 0.022(3) 0.029(3) -0.002(2) 0.003(2) -0.001(2)
C10 0.015(3) 0.015(3) 0.024(3) 0.000(2) 0.001(2) -0.001(2)
C11 0.018(3) 0.017(3) 0.029(3) -0.001(2) -0.003(2) -0.001(2)
N12 0.013(2) 0.019(2) 0.021(2) 0.0019(19) 0.0038(18) -0.0036(18)
C13 0.004(2) 0.026(3) 0.026(3) 0.004(2) 0.002(2) -0.001(2)
C14 0.013(3) 0.017(3) 0.027(3) 0.003(2) 0.004(2) -0.004(2)
C15 0.016(3) 0.021(3) 0.027(3) 0.005(2) 0.002(2) 0.002(2)
C16 0.018(3) 0.032(3) 0.026(3) -0.001(3) -0.004(2) -0.003(2)
C17 0.022(3) 0.021(3) 0.030(3) -0.004(2) -0.005(2) -0.005(2)
C18 0.020(3) 0.015(3) 0.034(3) 0.002(2) 0.001(2) 0.005(2)
C19 0.010(2) 0.023(3) 0.024(3) 0.006(2) 0.008(2) 0.001(2)
C20 0.022(3) 0.023(3) 0.033(3) 0.002(3) -0.002(3) 0.005(2)
C21 0.010(3) 0.029(3) 0.043(4) 0.013(3) -0.004(2) -0.002(2)
C22 0.009(3) 0.028(3) 0.034(3) -0.002(3) -0.004(2) -0.003(2)

loop_
_atom_type_symbol
_atom_type_description
_atom_type_scat_dispersion_real
_atom_type_scat_dispersion_imag
_atom_type_scat_source
C C 0.0033 0.0016 'International Tables Vol C Tables 4.2.6.8 and 6.1.1.4'
H H 0.0000 0.0000 'International Tables Vol C Tables 4.2.6.8 and 6.1.1.4'
N N 0.0061 0.0033 'International Tables Vol C Tables 4.2.6.8 and 6.1.1.4'
O O 0.0106 0.0060 'International Tables Vol C Tables 4.2.6.8 and 6.1.1.4'
Ni Ni 0.3393 1.1124 'International Tables Vol C Tables 4.2.6.8 and 6.1.1.4'

loop_
_geom_angle_atom_site_label_1
_geom_angle_atom_site_label_2
_geom_angle_atom_site_label_3
_geom_angle
_geom_angle_site_symmetry_1
_geom_angle_site_symmetry_3
_geom_angle_publ_flag
N8 Ni1 O1 90.17(16) . . ?
N8 Ni1 O2 171.96(16) . . ?
O1 Ni1 O2 82.27(14) . . ?
N8 Ni1 O5 85.98(15) . . ?
O1 Ni1 O5 169.81(14) . . ?
O2 Ni1 O5 101.03(14) . . ?
N8 Ni1 O2 94.40(15) . 3_566 ?
O1 Ni1 O2 90.55(14) . 3_566 ?
O2 Ni1 O2 83.02(14) . 3_566 ?
O5 Ni1 O2 80.37(14) . 3_566 ?
N8 Ni1 O3 95.81(16) . . ?
O1 Ni1 O3 88.66(15) . . ?
O2 Ni1 O3 86.77(14) . . ?
O5 Ni1 O3 101.10(15) . . ?
O2 Ni1 O3 169.76(14) 3_566 . ?
O4 Ni2 O2 97.95(15) . 3_566 ?
O4 Ni2 N12 90.93(16) . . ?
O2 Ni2 N12 125.77(15) 3_566 . ?
O4 Ni2 O1 91.52(14) . 3_566 ?
O2 Ni2 O1 82.40(14) 3_566 3_566 ?
N12 Ni2 O1 151.02(15) . 3_566 ?
O4 Ni2 O5 174.84(14) . . ?
O2 Ni2 O5 82.42(14) 3_566 . ?
N12 Ni2 O5 84.72(16) . . ?
O1 Ni2 O5 93.63(14) 3_566 . ?
C1 O1 Ni1 124.9(3) . . ?
C1 O1 Ni2 129.2(3) . 3_566 ?
Ni1 O1 Ni2 97.10(14) . 3_566 ?
C22 O2 Ni2 118.7(3) . 3_566 ?
C22 O2 Ni1 120.4(3) . . ?
Ni2 O2 Ni1 97.25(14) 3_566 . ?
C22 O2 Ni1 120.4(3) . 3_566 ?
Ni2 O2 Ni1 98.08(15) 3_566 3_566 ?
Ni1 O2 Ni1 96.98(14) . 3_566 ?
O1 C1 C2 119.7(5) . . ?
O1 C1 C6 122.5(5) . . ?
C2 C1 C6 117.8(5) . . ?
C3 C2 C1 123.3(5) . . ?
C3 C2 H2 118.4 . . ?
C1 C2 H2 118.4 . . ?
C2 C3 C4 119.2(5) . . ?
C2 C3 H3 120.4 . . ?
C4 C3 H3 120.4 . . ?
Ni1 O3 H31 111(4) . . ?
Ni1 O3 H32 107(4) . . ?
H31 O3 H32 106(4) . . ?
C5 C4 C3 119.4(5) . . ?
C5 C4 H4 120.3 . . ?
C3 C4 H4 120.3 . . ?
C19 O4 Ni2 125.4(3) . . ?
C4 C5 C6 122.4(5) . . ?
C4 C5 H5 118.8 . . ?
C6 C5 H5 118.8 . . ?
C10 O5 Ni1 108.9(3) . . ?
C10 O5 Ni2 106.3(3) . . ?
Ni1 O5 Ni2 98.84(15) . . ?
C5 C6 C1 117.9(5) . . ?
C5 C6 C7 118.0(5) . . ?
C1 C6 C7 124.2(4) . . ?
H61W O6 H62W 114(5) . . ?
N8 C7 C6 121.5(4) . . ?
N8 C7 C21 120.2(5) . . ?
C6 C7 C21 118.3(4) . . ?
C7 N8 C9 119.9(4) . . ?
C7 N8 Ni1 127.8(4) . . ?
C9 N8 Ni1 109.9(3) . . ?
N8 C9 C10 110.7(4) . . ?
N8 C9 H9A 109.5 . . ?
C10 C9 H9A 109.5 . . ?
N8 C9 H9B 109.5 . . ?
C10 C9 H9B 109.5 . . ?
H9A C9 H9B 108.1 . . ?
O5 C10 C11 109.9(4) . . ?
O5 C10 C9 112.9(4) . . ?
C11 C10 C9 107.8(4) . . ?
O5 C10 H10 108.7 . . ?
C11 C10 H10 108.7 . . ?
C9 C10 H10 108.7 . . ?
N12 C11 C10 105.8(4) . . ?
N12 C11 H11A 110.6 . . ?
C10 C11 H11A 110.6 . . ?
N12 C11 H11B 110.6 . . ?
C10 C11 H11B 110.6 . . ?
H11A C11 H11B 108.7 . . ?
C13 N12 C11 121.4(4) . . ?
C13 N12 Ni2 129.0(4) . . ?
C11 N12 Ni2 109.1(3) . . ?
N12 C13 C14 120.4(5) . . ?
N12 C13 C20 120.9(5) . . ?
C14 C13 C20 118.6(5) . . ?
C15 C14 C19 117.1(5) . . ?
C15 C14 C13 118.3(5) . . ?
C19 C14 C13 124.5(5) . . ?
C16 C15 C14 123.7(5) . . ?
C16 C15 H15 118.1 . . ?
C14 C15 H15 118.1 . . ?
C15 C16 C17 118.8(5) . . ?
C15 C16 H16 120.6 . . ?
C17 C16 H16 120.6 . . ?
C18 C17 C16 119.6(5) . . ?
C18 C17 H17 120.2 . . ?
C16 C17 H17 120.2 . . ?
C17 C18 C19 123.4(5) . . ?
C17 C18 H18 118.3 . . ?
C19 C18 H18 118.3 . . ?
O4 C19 C18 118.8(5) . . ?
O4 C19 C14 123.7(5) . . ?
C18 C19 C14 117.4(5) . . ?
C13 C20 H20A 109.5 . . ?
C13 C20 H20B 109.5 . . ?
H20A C20 H20B 109.5 . . ?
C13 C20 H20C 109.5 . . ?
H20A C20 H20C 109.5 . . ?
H20B C20 H20C 109.5 . . ?
C7 C21 H21A 109.5 . . ?
C7 C21 H21B 109.5 . . ?
H21A C21 H21B 109.5 . . ?
C7 C21 H21C 109.5 . . ?
H21A C21 H21C 109.5 . . ?
H21B C21 H21C 109.5 . . ?
O2 C22 H22A 109.5 . . ?
O2 C22 H22B 109.5 . . ?
H22A C22 H22B 109.5 . . ?
O2 C22 H22C 109.5 . . ?
H22A C22 H22C 109.5 . . ?
H22B C22 H22C 109.5 . . ?

loop_
_geom_bond_atom_site_label_1
_geom_bond_atom_site_label_2
_geom_bond_distance
_geom_bond_site_symmetry_2
_geom_bond_publ_flag
Ni1 N8 2.010(4) . ?
Ni1 O1 2.014(4) . ?
Ni1 O2 2.036(3) . ?
Ni1 O5 2.040(4) . ?
Ni1 O2 2.097(4) 3_566 ?
Ni1 O3 2.157(4) . ?
Ni2 O4 1.966(4) . ?
Ni2 O2 2.009(4) 3_566 ?
Ni2 N12 2.012(4) . ?
Ni2 O1 2.035(3) 3_566 ?
Ni2 O5 2.043(4) . ?
O1 C1 1.330(6) . ?
O1 Ni2 2.035(3) 3_566 ?
O2 C22 1.439(6) . ?
O2 Ni2 2.009(4) 3_566 ?
O2 Ni1 2.097(4) 3_566 ?
C1 C2 1.395(7) . ?
C1 C6 1.432(7) . ?
C2 C3 1.389(7) . ?
C2 H2 0.9500 . ?
C3 C4 1.392(8) . ?
C3 H3 0.9500 . ?
O3 H31 0.87(3) . ?
O3 H32 0.93(3) . ?
C4 C5 1.384(8) . ?
C4 H4 0.9500 . ?
O4 C19 1.322(6) . ?
C5 C6 1.420(7) . ?
C5 H5 0.9500 . ?
O5 C10 1.421(6) . ?
C6 C7 1.480(7) . ?
O6 H61W 0.90(3) . ?
O6 H62W 0.89(3) . ?
C7 N8 1.293(6) . ?
C7 C21 1.517(7) . ?
N8 C9 1.463(7) . ?
C9 C10 1.544(7) . ?
C9 H9A 0.9900 . ?
C9 H9B 0.9900 . ?
C10 C11 1.531(7) . ?
C10 H10 1.0000 . ?
C11 N12 1.485(7) . ?
C11 H11A 0.9900 . ?
C11 H11B 0.9900 . ?
N12 C13 1.299(7) . ?
C13 C14 1.462(7) . ?
C13 C20 1.510(7) . ?
C14 C15 1.405(7) . ?
C14 C19 1.451(7) . ?
C15 C16 1.375(8) . ?
C15 H15 0.9500 . ?
C16 C17 1.397(8) . ?
C16 H16 0.9500 . ?
C17 C18 1.372(7) . ?
C17 H17 0.9500 . ?
C18 C19 1.404(8) . ?
C18 H18 0.9500 . ?
C20 H20A 0.9800 . ?
C20 H20B 0.9800 . ?
C20 H20C 0.9800 . ?
C21 H21A 0.9800 . ?
C21 H21B 0.9800 . ?
C21 H21C 0.9800 . ?
C22 H22A 0.9800 . ?
C22 H22B 0.9800 . ?
C22 H22C 0.9800 . ?

loop_
_geom_hbond_atom_site_label_D
_geom_hbond_atom_site_label_H
_geom_hbond_atom_site_label_A
_geom_hbond_distance_DH
_geom_hbond_distance_HA
_geom_hbond_distance_DA
_geom_hbond_angle_DHA
_geom_hbond_site_symmetry_A
O3 H32 O4 0.93(3) 1.90(3) 2.792(5) 161(5) 3_566
O6 H61W O1 0.90(3) 2.79(6) 3.274(5) 115(4) .
O6 H62W O5 0.89(3) 1.93(4) 2.798(5) 167(6) 3_566

loop_
_geom_torsion_atom_site_label_1
_geom_torsion_atom_site_label_2
_geom_torsion_atom_site_label_3
_geom_torsion_atom_site_label_4
_geom_torsion
_geom_torsion_site_symmetry_1
_geom_torsion_site_symmetry_2
_geom_torsion_site_symmetry_3
_geom_torsion_site_symmetry_4
_geom_torsion_publ_flag
N8 Ni1 O1 C1 25.4(4) . . . . ?
O2 Ni1 O1 C1 -157.3(4) . . . . ?
O5 Ni1 O1 C1 93.1(9) . . . . ?
O2 Ni1 O1 C1 119.8(4) 3_566 . . . ?
O3 Ni1 O1 C1 -70.4(4) . . . . ?
N8 Ni1 O1 Ni2 175.22(16) . . . 3_566 ?
O2 Ni1 O1 Ni2 -7.50(14) . . . 3_566 ?
O5 Ni1 O1 Ni2 -117.1(7) . . . 3_566 ?
O2 Ni1 O1 Ni2 -90.38(14) 3_566 . . 3_566 ?
O3 Ni1 O1 Ni2 79.42(15) . . . 3_566 ?
O1 Ni1 O2 C22 137.0(4) . . . . ?
O5 Ni1 O2 C22 -52.8(4) . . . . ?
O2 Ni1 O2 C22 -131.5(4) 3_566 . . . ?
O3 Ni1 O2 C22 47.9(4) . . . . ?
O1 Ni1 O2 Ni2 7.60(14) . . . 3_566 ?
O5 Ni1 O2 Ni2 177.83(14) . . . 3_566 ?
O2 Ni1 O2 Ni2 99.11(17) 3_566 . . 3_566 ?
O3 Ni1 O2 Ni2 -81.48(16) . . . 3_566 ?
O1 Ni1 O2 Ni1 -91.51(15) . . . 3_566 ?
O5 Ni1 O2 Ni1 78.72(15) . . . 3_566 ?
O2 Ni1 O2 Ni1 0.0 3_566 . . 3_566 ?
O3 Ni1 O2 Ni1 179.41(15) . . . 3_566 ?
Ni1 O1 C1 C2 154.3(4) . . . . ?
Ni2 O1 C1 C2 14.4(7) 3_566 . . . ?
Ni1 O1 C1 C6 -28.1(7) . . . . ?
Ni2 O1 C1 C6 -168.0(4) 3_566 . . . ?
O1 C1 C2 C3 178.2(5) . . . . ?
C6 C1 C2 C3 0.5(8) . . . . ?
C1 C2 C3 C4 1.0(8) . . . . ?
C2 C3 C4 C5 -1.6(8) . . . . ?
O2 Ni2 O4 C19 -105.6(4) 3_566 . . . ?
N12 Ni2 O4 C19 20.7(4) . . . . ?
O1 Ni2 O4 C19 171.8(4) 3_566 . . . ?
C3 C4 C5 C6 0.7(8) . . . . ?
N8 Ni1 O5 C10 -11.5(3) . . . . ?
O1 Ni1 O5 C10 -79.5(8) . . . . ?
O2 Ni1 O5 C10 172.5(3) . . . . ?
O2 Ni1 O5 C10 -106.6(3) 3_566 . . . ?
O3 Ni1 O5 C10 83.7(3) . . . . ?
N8 Ni1 O5 Ni2 99.21(16) . . . . ?
O1 Ni1 O5 Ni2 31.2(8) . . . . ?
O2 Ni1 O5 Ni2 -76.82(15) . . . . ?
O2 Ni1 O5 Ni2 4.05(13) 3_566 . . . ?
O3 Ni1 O5 Ni2 -165.65(13) . . . . ?
O2 Ni2 O5 C10 108.6(3) 3_566 . . . ?
N12 Ni2 O5 C10 -18.6(3) . . . . ?
O1 Ni2 O5 C10 -169.6(3) 3_566 . . . ?
O2 Ni2 O5 Ni1 -4.20(13) 3_566 . . . ?
N12 Ni2 O5 Ni1 -131.40(16) . . . . ?
O1 Ni2 O5 Ni1 77.63(15) 3_566 . . . ?
C4 C5 C6 C1 0.8(8) . . . . ?
C4 C5 C6 C7 -179.4(5) . . . . ?
O1 C1 C6 C5 -179.0(5) . . . . ?
C2 C1 C6 C5 -1.4(7) . . . . ?
O1 C1 C6 C7 1.2(8) . . . . ?
C2 C1 C6 C7 178.9(5) . . . . ?
C5 C6 C7 N8 -155.2(5) . . . . ?
C1 C6 C7 N8 24.6(8) . . . . ?
C5 C6 C7 C21 26.2(7) . . . . ?
C1 C6 C7 C21 -154.0(5) . . . . ?
C6 C7 N8 C9 179.2(5) . . . . ?
C21 C7 N8 C9 -2.3(7) . . . . ?
C6 C7 N8 Ni1 -20.4(7) . . . . ?
C21 C7 N8 Ni1 158.2(4) . . . . ?
O1 Ni1 N8 C7 -1.1(5) . . . . ?
O2 Ni1 N8 C7 -20.8(14) . . . . ?
O5 Ni1 N8 C7 -171.7(5) . . . . ?
O2 Ni1 N8 C7 -91.7(5) 3_566 . . . ?
O3 Ni1 N8 C7 87.5(5) . . . . ?
O1 Ni1 N8 C9 160.9(3) . . . . ?
O5 Ni1 N8 C9 -9.7(3) . . . . ?
O2 Ni1 N8 C9 70.3(3) 3_566 . . . ?
O3 Ni1 N8 C9 -110.4(3) . . . . ?
C7 N8 C9 C10 -168.8(5) . . . . ?
Ni1 N8 C9 C10 27.5(5) . . . . ?
Ni1 O5 C10 C11 150.1(3) . . . . ?
Ni2 O5 C10 C11 44.5(4) . . . . ?
Ni1 O5 C10 C9 29.7(5) . . . . ?
Ni2 O5 C10 C9 -75.9(4) . . . . ?
N8 C9 C10 O5 -39.0(6) . . . . ?
N8 C9 C10 C11 -160.5(4) . . . . ?
O5 C10 C11 N12 -54.7(5) . . . . ?
C9 C10 C11 N12 68.7(5) . . . . ?
C10 C11 N12 C13 -151.2(4) . . . . ?
C10 C11 N12 Ni2 36.3(4) . . . . ?
O4 Ni2 N12 C13 -0.1(4) . . . . ?
O2 Ni2 N12 C13 100.4(4) 3_566 . . . ?
O1 Ni2 N12 C13 -94.9(5) 3_566 . . . ?
O5 Ni2 N12 C13 177.1(4) . . . . ?
O4 Ni2 N12 C11 171.7(3) . . . . ?
O2 Ni2 N12 C11 -87.8(3) 3_566 . . . ?
O1 Ni2 N12 C11 76.9(5) 3_566 . . . ?
O5 Ni2 N12 C11 -11.1(3) . . . . ?
C11 N12 C13 C14 172.3(4) . . . . ?
Ni2 N12 C13 C14 -16.8(7) . . . . ?
C11 N12 C13 C20 -6.8(7) . . . . ?
Ni2 N12 C13 C20 164.1(4) . . . . ?
N12 C13 C14 C15 -159.5(5) . . . . ?
C20 C13 C14 C15 19.6(7) . . . . ?
N12 C13 C14 C19 18.3(7) . . . . ?
C20 C13 C14 C19 -162.6(5) . . . . ?
C19 C14 C15 C16 0.8(8) . . . . ?
C13 C14 C15 C16 178.8(5) . . . . ?
C14 C15 C16 C17 1.0(8) . . . . ?
C15 C16 C17 C18 -1.8(8) . . . . ?
C16 C17 C18 C19 0.7(8) . . . . ?
Ni2 O4 C19 C18 158.4(4) . . . . ?
Ni2 O4 C19 C14 -24.7(7) . . . . ?
C17 C18 C19 O4 178.3(5) . . . . ?
C17 C18 C19 C14 1.1(8) . . . . ?
C15 C14 C19 O4 -178.9(5) . . . . ?
C13 C14 C19 O4 3.3(8) . . . . ?
C15 C14 C19 C18 -1.9(7) . . . . ?
C13 C14 C19 C18 -179.7(5) . . . . ?
